data_7016248
loop_
_publ_author_name
'McLellan, R.'
'Boag, N. M.'
'Dodds, K.'
'Ellis, D.'
'Macgregor, S. A.'
'McKay, D.'
'Masters, S. L.'
'Noble-Eddy, R'
'Platt, N. P.'
'Rankin, D. W. H.'
'Robertson, H. E.'
'Rosair, G. M.'
'Welch, A. J.'

_publ_section_title
;
 New chemistry of 1,2-closo-P(2)B(10)H(10) and
 1,2-closo-As(2)B(10)H(10); in silico and gas electron diffraction
 structures, and new metalladiphospha- and metalladiarsaboranes.
;
_journal_issue 27
_journal_name_full 'Dalton transactions (Cambridge, England : 2003)'
_journal_page_first 7181
_journal_page_last 7192
_journal_paper_doi 10.1039/c1dt10540j
_journal_volume 40
_journal_year 2011
_chemical_formula_sum 'C9 H16 B9 Co P2'
_chemical_formula_weight 342.38
_chemical_name_systematic
;
?
;
_space_group_IT_number 2
_symmetry_cell_setting triclinic
_symmetry_space_group_name_Hall '-P 1'
_symmetry_space_group_name_H-M 'P -1'
_atom_sites_solution_hydrogens geom
_atom_sites_solution_primary direct
_atom_sites_solution_secondary difmap
_audit_creation_method SHELXL-97
_cell_angle_alpha 75.533(8)
_cell_angle_beta 85.445(7)
_cell_angle_gamma 78.114(7)
_cell_formula_units_Z 2
_cell_length_a 7.1618(7)
_cell_length_b 9.2091(11)
_cell_length_c 11.8590(14)
_cell_measurement_reflns_used 4135
_cell_measurement_temperature 100(2)
_cell_measurement_theta_max 29.64
_cell_measurement_theta_min 2.33
_cell_volume 740.78(15)
_computing_cell_refinement 'Bruker SAINT'
_computing_data_collection 'Bruker APEX2'
_computing_data_reduction 'Bruker SAINT'
_computing_molecular_graphics 'Bruker SHELXTL'
_computing_publication_material 'Bruker SHELXTL'
_computing_structure_refinement 'SHELXL-97 (Sheldrick, 2008)'
_computing_structure_solution 'SHELXS-97 (Sheldrick, 2008)'
_diffrn_ambient_temperature 100(2)
_diffrn_measured_fraction_theta_full 0.998
_diffrn_measured_fraction_theta_max 0.978
_diffrn_measurement_device_type 'Bruker APEX-II CCD'
_diffrn_measurement_method '\f and \w scans'
_diffrn_radiation_monochromator graphite
_diffrn_radiation_source 'fine-focus sealed tube'
_diffrn_radiation_type MoK\a
_diffrn_radiation_wavelength 0.71073
_diffrn_reflns_av_R_equivalents 0.0545
_diffrn_reflns_av_sigmaI/netI 0.0505
_diffrn_reflns_limit_h_max 10
_diffrn_reflns_limit_h_min -10
_diffrn_reflns_limit_k_max 13
_diffrn_reflns_limit_k_min -13
_diffrn_reflns_limit_l_max 16
_diffrn_reflns_limit_l_min -16
_diffrn_reflns_number 21390
_diffrn_reflns_theta_full 25.00
_diffrn_reflns_theta_max 30.75
_diffrn_reflns_theta_min 2.57
_exptl_absorpt_coefficient_mu 1.351
_exptl_absorpt_correction_T_max 0.7739
_exptl_absorpt_correction_T_min 0.6843
_exptl_absorpt_correction_type multi-scan
_exptl_absorpt_process_details 'Bruker SADABS'
_exptl_crystal_colour red
_exptl_crystal_density_diffrn 1.535
_exptl_crystal_density_method 'not measured'
_exptl_crystal_description BLOCK
_exptl_crystal_F_000 344
_exptl_crystal_size_max 0.52
_exptl_crystal_size_mid 0.44
_exptl_crystal_size_min 0.20
_refine_diff_density_max 0.570
_refine_diff_density_min -0.479
_refine_diff_density_rms 0.093
_refine_ls_extinction_method none
_refine_ls_goodness_of_fit_ref 1.087
_refine_ls_hydrogen_treatment constr
_refine_ls_matrix_type full
_refine_ls_number_parameters 190
_refine_ls_number_reflns 4515
_refine_ls_number_restraints 0
_refine_ls_restrained_S_all 1.087
_refine_ls_R_factor_all 0.0536
_refine_ls_R_factor_gt 0.0366
_refine_ls_shift/su_max 0.001
_refine_ls_shift/su_mean 0.000
_refine_ls_structure_factor_coef Fsqd
_refine_ls_weighting_details 'calc w=1/[\s^2^(Fo^2^)+(0.0402P)^2^+0.0295P] where P=(Fo^2^+2Fc^2^)/3'
_refine_ls_weighting_scheme calc
_refine_ls_wR_factor_gt 0.0820
_refine_ls_wR_factor_ref 0.0882
_reflns_number_gt 3481
_reflns_number_total 4515
_reflns_threshold_expression >2sigma(I)
_cod_data_source_file c1dt10540j.txt
_cod_data_source_block x82757_0m
_cod_depositor_comments
;
The following automatic conversions were performed:

'_symmetry_cell_setting' value 'Triclinic' changed to 'triclinic'
according to /home/saulius/struct/CIF-dictionaries/cif_core.dic
dictionary named 'cif_core.dic' version 2.4.1 from 2010-06-29.

Automatic conversion script
Id: cif_fix_values 1715 2011-07-08 13:25:40Z adriana 
;
_cod_original_cell_volume 740.78(14)
_cod_original_sg_symbol_H-M P-1
_cod_database_code 7016248

loop_
_symmetry_equiv_pos_as_xyz
'x, y, z'
'-x, -y, -z'

loop_
_atom_site_label
_atom_site_type_symbol
_atom_site_fract_x
_atom_site_fract_y
_atom_site_fract_z
_atom_site_U_iso_or_equiv
_atom_site_adp_type
_atom_site_occupancy
_atom_site_symmetry_multiplicity
_atom_site_calc_flag
_atom_site_refinement_flags
_atom_site_disorder_assembly
_atom_site_disorder_group
Co3 Co 0.19313(3) 0.44827(3) 0.25676(2) 0.01283(8) Uani 1 1 d . . .
P1 P 0.46783(7) 0.54034(6) 0.22945(4) 0.01424(11) Uani 1 1 d . . .
P2 P 0.28822(7) 0.54887(6) 0.07031(4) 0.01473(11) Uani 1 1 d . . .
B4 B 0.2538(3) 0.6156(2) 0.33874(19) 0.0145(4) Uani 1 1 d . . .
H4 H 0.2783 0.5749 0.4346 0.017 Uiso 1 1 calc R . .
B5 B 0.3806(3) 0.7585(3) 0.24132(19) 0.0164(4) Uani 1 1 d . . .
H5 H 0.4910 0.8064 0.2744 0.020 Uiso 1 1 calc R . .
B6 B 0.3990(3) 0.7331(2) 0.09327(19) 0.0156(4) Uani 1 1 d . . .
H6 H 0.5206 0.7637 0.0327 0.019 Uiso 1 1 calc R . .
B7 B 0.0218(3) 0.6260(3) 0.13512(19) 0.0151(4) Uani 1 1 d . . .
H7 H -0.1010 0.5919 0.1022 0.018 Uiso 1 1 calc R . .
B8 B 0.0177(3) 0.6504(3) 0.28175(19) 0.0163(4) Uani 1 1 d . . .
H8 H -0.1071 0.6283 0.3422 0.020 Uiso 1 1 calc R . .
B9 B 0.1348(3) 0.8065(3) 0.2800(2) 0.0183(5) Uani 1 1 d . . .
H9 H 0.0867 0.8846 0.3398 0.022 Uiso 1 1 calc R . .
B10 B 0.2188(3) 0.8760(3) 0.13467(18) 0.0162(4) Uani 1 1 d . . .
H10 H 0.2253 0.9996 0.0992 0.019 Uiso 1 1 calc R . .
B11 B 0.1552(3) 0.7686(3) 0.04318(19) 0.0158(4) Uani 1 1 d . . .
H11 H 0.1213 0.8232 -0.0503 0.019 Uiso 1 1 calc R . .
B12 B -0.0034(3) 0.8122(3) 0.15945(19) 0.0179(5) Uani 1 1 d . . .
H12 H -0.1424 0.8944 0.1405 0.021 Uiso 1 1 calc R . .
C30 C 0.2811(3) 0.2470(2) 0.39009(16) 0.0164(4) Uani 1 1 d . . .
C31 C 0.0825(3) 0.3136(2) 0.39919(19) 0.0220(4) Uani 1 1 d . . .
H31 H 0.0160 0.3480 0.4681 0.026 Uiso 1 1 calc R . .
C32 C -0.0053(3) 0.3126(2) 0.2964(2) 0.0235(5) Uani 1 1 d . . .
H32 H -0.1446 0.3464 0.2805 0.028 Uiso 1 1 calc R . .
C33 C 0.1374(3) 0.2534(2) 0.22022(19) 0.0202(4) Uani 1 1 d . . .
H33 H 0.1161 0.2404 0.1413 0.024 Uiso 1 1 calc R . .
C34 C 0.3147(3) 0.2080(2) 0.27903(16) 0.0140(4) Uani 1 1 d . . .
C35 C 0.5025(3) 0.1390(2) 0.24615(17) 0.0167(4) Uani 1 1 d . . .
H35 H 0.5270 0.1126 0.1731 0.020 Uiso 1 1 calc R . .
C36 C 0.6450(3) 0.1122(2) 0.32260(18) 0.0193(4) Uani 1 1 d . . .
H36 H 0.7696 0.0640 0.3030 0.023 Uiso 1 1 calc R . .
C37 C 0.6122(3) 0.1547(2) 0.43140(18) 0.0232(5) Uani 1 1 d . . .
H37 H 0.7165 0.1363 0.4811 0.028 Uiso 1 1 calc R . .
C38 C 0.4363(3) 0.2206(2) 0.46633(17) 0.0213(4) Uani 1 1 d . . .
H38 H 0.4172 0.2483 0.5390 0.026 Uiso 1 1 calc R . .

loop_
_atom_site_aniso_label
_atom_site_aniso_U_11
_atom_site_aniso_U_22
_atom_site_aniso_U_33
_atom_site_aniso_U_23
_atom_site_aniso_U_13
_atom_site_aniso_U_12
Co3 0.01091(14) 0.01409(14) 0.01460(13) -0.00470(10) 0.00001(9) -0.00352(10)
P1 0.0114(2) 0.0151(2) 0.0167(2) -0.00419(19) -0.00154(18) -0.00285(19)
P2 0.0141(3) 0.0177(3) 0.0143(2) -0.00688(19) 0.00022(18) -0.00397(19)
B4 0.0142(10) 0.0153(10) 0.0158(10) -0.0064(8) 0.0001(8) -0.0039(8)
B5 0.0185(11) 0.0161(11) 0.0161(10) -0.0049(8) -0.0039(8) -0.0045(9)
B6 0.0185(11) 0.0127(10) 0.0157(10) -0.0024(8) -0.0023(8) -0.0040(8)
B7 0.0113(10) 0.0181(11) 0.0157(10) -0.0052(8) -0.0010(8) -0.0010(8)
B8 0.0130(11) 0.0177(11) 0.0182(10) -0.0062(8) 0.0002(8) -0.0005(8)
B9 0.0207(12) 0.0178(11) 0.0182(11) -0.0088(9) -0.0020(9) -0.0016(9)
B10 0.0195(11) 0.0150(11) 0.0141(10) -0.0032(8) -0.0031(8) -0.0028(9)
B11 0.0162(11) 0.0175(11) 0.0145(10) -0.0044(8) -0.0031(8) -0.0031(8)
B12 0.0173(11) 0.0184(11) 0.0179(11) -0.0060(9) -0.0027(8) -0.0002(9)
C30 0.0203(10) 0.0143(9) 0.0148(9) -0.0022(7) 0.0019(7) -0.0060(8)
C31 0.0219(11) 0.0176(10) 0.0244(11) -0.0010(8) 0.0097(8) -0.0079(8)
C32 0.0149(10) 0.0191(10) 0.0378(13) -0.0045(9) 0.0006(9) -0.0099(8)
C33 0.0197(10) 0.0134(9) 0.0309(11) -0.0067(8) -0.0085(8) -0.0061(8)
C34 0.0149(9) 0.0120(9) 0.0163(9) -0.0034(7) -0.0033(7) -0.0041(7)
C35 0.0185(10) 0.0139(9) 0.0177(9) -0.0044(7) 0.0023(7) -0.0036(8)
C36 0.0124(10) 0.0159(10) 0.0287(11) -0.0029(8) 0.0008(8) -0.0045(8)
C37 0.0261(12) 0.0189(11) 0.0252(11) 0.0007(8) -0.0112(9) -0.0093(9)
C38 0.0338(12) 0.0176(10) 0.0138(9) -0.0012(8) -0.0054(8) -0.0092(9)

loop_
_atom_type_symbol
_atom_type_description
_atom_type_scat_dispersion_real
_atom_type_scat_dispersion_imag
_atom_type_scat_source
C C 0.0033 0.0016 'International Tables Vol C Tables 4.2.6.8 and 6.1.1.4'
H H 0.0000 0.0000 'International Tables Vol C Tables 4.2.6.8 and 6.1.1.4'
B B 0.0013 0.0007 'International Tables Vol C Tables 4.2.6.8 and 6.1.1.4'
P P 0.1023 0.0942 'International Tables Vol C Tables 4.2.6.8 and 6.1.1.4'
Co Co 0.3494 0.9721 'International Tables Vol C Tables 4.2.6.8 and 6.1.1.4'

loop_
_geom_angle_atom_site_label_1
_geom_angle_atom_site_label_2
_geom_angle_atom_site_label_3
_geom_angle
_geom_angle_site_symmetry_1
_geom_angle_site_symmetry_3
_geom_angle_publ_flag
C32 Co3 C31 40.74(9) . . ?
C32 Co3 C33 40.62(8) . . ?
C31 Co3 C33 68.38(9) . . ?
C32 Co3 B8 97.78(9) . . ?
C31 Co3 B8 93.87(9) . . ?
C33 Co3 B8 133.05(9) . . ?
C32 Co3 B7 95.08(9) . . ?
C31 Co3 B7 123.24(9) . . ?
C33 Co3 B7 102.40(8) . . ?
B8 Co3 B7 50.59(8) . . ?
C32 Co3 C30 67.23(8) . . ?
C31 Co3 C30 40.18(8) . . ?
C33 Co3 C30 66.92(8) . . ?
B8 Co3 C30 125.58(8) . . ?
B7 Co3 C30 161.95(8) . . ?
C32 Co3 B4 131.07(9) . . ?
C31 Co3 B4 98.28(9) . . ?
C33 Co3 B4 165.54(8) . . ?
B8 Co3 B4 50.49(8) . . ?
B7 Co3 B4 89.48(9) . . ?
C30 Co3 B4 99.43(8) . . ?
C32 Co3 C34 66.75(8) . . ?
C31 Co3 C34 67.01(8) . . ?
C33 Co3 C34 39.49(7) . . ?
B8 Co3 C34 160.78(8) . . ?
B7 Co3 C34 138.28(8) . . ?
C30 Co3 C34 39.16(7) . . ?
B4 Co3 C34 131.21(8) . . ?
C32 Co3 P1 164.89(6) . . ?
C31 Co3 P1 131.33(6) . . ?
C33 Co3 P1 129.24(6) . . ?
B8 Co3 P1 95.61(6) . . ?
B7 Co3 P1 98.83(6) . . ?
C30 Co3 P1 99.15(6) . . ?
B4 Co3 P1 55.29(6) . . ?
C34 Co3 P1 98.67(5) . . ?
C32 Co3 P2 123.15(7) . . ?
C31 Co3 P2 162.51(7) . . ?
C33 Co3 P2 94.45(6) . . ?
B8 Co3 P2 95.86(6) . . ?
B7 Co3 P2 55.34(6) . . ?
C30 Co3 P2 137.01(5) . . ?
B4 Co3 P2 99.13(6) . . ?
C34 Co3 P2 102.17(5) . . ?
P1 Co3 P2 62.00(2) . . ?
B5 P1 B4 54.42(9) . . ?
B5 P1 B6 52.71(9) . . ?
B4 P1 B6 93.98(9) . . ?
B5 P1 Co3 103.14(7) . . ?
B4 P1 Co3 59.31(6) . . ?
B6 P1 Co3 101.80(7) . . ?
B5 P1 P2 98.67(7) . . ?
B4 P1 P2 99.98(6) . . ?
B6 P1 P2 56.21(6) . . ?
Co3 P1 P2 59.299(19) . . ?
B11 P2 B7 54.51(9) . . ?
B11 P2 B6 52.79(9) . . ?
B7 P2 B6 93.57(9) . . ?
B11 P2 Co3 102.56(7) . . ?
B7 P2 Co3 58.58(6) . . ?
B6 P2 Co3 100.84(6) . . ?
B11 P2 P1 98.00(7) . . ?
B7 P2 P1 98.70(6) . . ?
B6 P2 P1 55.58(6) . . ?
Co3 P2 P1 58.70(2) . . ?
B9 B4 B8 60.32(12) . . ?
B9 B4 B5 58.41(12) . . ?
B8 B4 B5 106.23(15) . . ?
B9 B4 P1 112.42(13) . . ?
B8 B4 P1 113.70(13) . . ?
B5 B4 P1 61.79(9) . . ?
B9 B4 Co3 115.06(13) . . ?
B8 B4 Co3 63.28(10) . . ?
B5 B4 Co3 113.82(12) . . ?
P1 B4 Co3 65.39(6) . . ?
B9 B4 H4 119.9 . . ?
B8 B4 H4 121.2 . . ?
B5 B4 H4 122.6 . . ?
P1 B4 H4 117.0 . . ?
Co3 B4 H4 115.2 . . ?
B10 B5 B9 60.37(13) . . ?
B10 B5 B6 59.29(12) . . ?
B9 B5 B6 108.29(15) . . ?
B10 B5 B4 107.81(15) . . ?
B9 B5 B4 58.55(12) . . ?
B6 B5 B4 110.48(15) . . ?
B10 B5 P1 115.78(13) . . ?
B9 B5 P1 114.26(14) . . ?
B6 B5 P1 65.56(10) . . ?
B4 B5 P1 63.78(10) . . ?
B10 B5 H5 120.7 . . ?
B9 B5 H5 121.4 . . ?
B6 B5 H5 120.6 . . ?
B4 B5 H5 121.9 . . ?
P1 B5 H5 114.1 . . ?
B10 B6 B5 59.06(12) . . ?
B10 B6 B11 59.08(12) . . ?
B5 B6 B11 106.74(15) . . ?
B10 B6 P1 112.34(13) . . ?
B5 B6 P1 61.73(10) . . ?
B11 B6 P1 114.56(13) . . ?
B10 B6 P2 112.17(14) . . ?
B5 B6 P2 115.29(13) . . ?
B11 B6 P2 61.11(10) . . ?
P1 B6 P2 68.20(7) . . ?
B10 B6 H6 121.4 . . ?
B5 B6 H6 121.5 . . ?
B11 B6 H6 122.1 . . ?
P1 B6 H6 115.5 . . ?
P2 B6 H6 115.5 . . ?
B12 B7 B8 59.96(12) . . ?
B12 B7 B11 58.72(12) . . ?
B8 B7 B11 106.41(15) . . ?
B12 B7 P2 112.68(13) . . ?
B8 B7 P2 114.64(13) . . ?
B11 B7 P2 61.53(10) . . ?
B12 B7 Co3 115.12(13) . . ?
B8 B7 Co3 63.64(10) . . ?
B11 B7 Co3 114.09(13) . . ?
P2 B7 Co3 66.07(7) . . ?
B12 B7 H7 120.0 . . ?
B8 B7 H7 121.0 . . ?
B11 B7 H7 122.6 . . ?
P2 B7 H7 116.5 . . ?
Co3 B7 H7 114.8 . . ?
B12 B8 B9 59.60(12) . . ?
B12 B8 B7 59.32(12) . . ?
B9 B8 B7 108.48(15) . . ?
B12 B8 B4 108.32(16) . . ?
B9 B8 B4 59.05(12) . . ?
B7 B8 B4 112.79(15) . . ?
B12 B8 Co3 116.40(13) . . ?
B9 B8 Co3 116.50(13) . . ?
B7 B8 Co3 65.77(10) . . ?
B4 B8 Co3 66.23(10) . . ?
B12 B8 H8 121.3 . . ?
B9 B8 H8 121.3 . . ?
B7 B8 H8 120.1 . . ?
B4 B8 H8 120.1 . . ?
Co3 B8 H8 112.4 . . ?
B5 B9 B4 63.03(13) . . ?
B5 B9 B10 59.72(12) . . ?
B4 B9 B10 110.89(15) . . ?
B5 B9 B12 108.59(15) . . ?
B4 B9 B12 109.85(16) . . ?
B10 B9 B12 59.98(12) . . ?
B5 B9 B8 110.08(16) . . ?
B4 B9 B8 60.63(12) . . ?
B10 B9 B8 108.30(15) . . ?
B12 B9 B8 59.90(13) . . ?
B5 B9 H9 120.4 . . ?
B4 B9 H9 119.2 . . ?
B10 B9 H9 121.4 . . ?
B12 B9 H9 121.7 . . ?
B8 B9 H9 121.4 . . ?
B5 B10 B6 61.65(12) . . ?
B5 B10 B11 111.01(16) . . ?
B6 B10 B11 61.86(12) . . ?
B5 B10 B9 59.91(12) . . ?
B6 B10 B9 109.82(15) . . ?
B11 B10 B9 109.20(16) . . ?
B5 B10 B12 108.80(16) . . ?
B6 B10 B12 109.95(16) . . ?
B11 B10 B12 60.19(12) . . ?
B9 B10 B12 60.05(12) . . ?
B5 B10 H10 120.5 . . ?
B6 B10 H10 119.8 . . ?
B11 B10 H10 120.1 . . ?
B9 B10 H10 121.5 . . ?
B12 B10 H10 121.5 . . ?
B10 B11 B12 60.11(12) . . ?
B10 B11 B6 59.06(12) . . ?
B12 B11 B6 107.64(15) . . ?
B10 B11 B7 107.56(15) . . ?
B12 B11 B7 58.38(12) . . ?
B6 B11 B7 110.23(15) . . ?
B10 B11 P2 116.40(13) . . ?
B12 B11 P2 114.49(14) . . ?
B6 B11 P2 66.10(10) . . ?
B7 B11 P2 63.97(10) . . ?
B10 B11 H11 120.7 . . ?
B12 B11 H11 121.8 . . ?
B6 B11 H11 120.8 . . ?
B7 B11 H11 122.1 . . ?
P2 B11 H11 113.4 . . ?
B7 B12 B10 110.87(15) . . ?
B7 B12 B9 110.35(16) . . ?
B10 B12 B9 59.97(12) . . ?
B7 B12 B11 62.90(12) . . ?
B10 B12 B11 59.70(12) . . ?
B9 B12 B11 108.74(16) . . ?
B7 B12 B8 60.72(12) . . ?
B10 B12 B8 108.78(15) . . ?
B9 B12 B8 60.50(13) . . ?
B11 B12 B8 110.27(16) . . ?
B7 B12 H12 119.1 . . ?
B10 B12 H12 121.4 . . ?
B9 B12 H12 121.3 . . ?
B11 B12 H12 120.5 . . ?
B8 B12 H12 121.0 . . ?
C38 C30 C31 132.22(19) . . ?
C38 C30 C34 120.02(18) . . ?
C31 C30 C34 107.74(17) . . ?
C38 C30 Co3 126.00(14) . . ?
C31 C30 Co3 66.48(11) . . ?
C34 C30 Co3 71.54(11) . . ?
C32 C31 C30 107.89(18) . . ?
C32 C31 Co3 69.33(12) . . ?
C30 C31 Co3 73.34(11) . . ?
C32 C31 H31 126.0 . . ?
C30 C31 H31 126.0 . . ?
Co3 C31 H31 126.0 . . ?
C31 C32 C33 108.70(18) . . ?
C31 C32 Co3 69.93(12) . . ?
C33 C32 Co3 71.03(11) . . ?
C31 C32 H32 125.6 . . ?
C33 C32 H32 125.6 . . ?
Co3 C32 H32 125.6 . . ?
C32 C33 C34 107.99(18) . . ?
C32 C33 Co3 68.35(11) . . ?
C34 C33 Co3 73.78(11) . . ?
C32 C33 H33 126.0 . . ?
C34 C33 H33 126.0 . . ?
Co3 C33 H33 126.0 . . ?
C33 C34 C35 132.44(18) . . ?
C33 C34 C30 107.58(17) . . ?
C35 C34 C30 119.97(17) . . ?
C33 C34 Co3 66.73(11) . . ?
C35 C34 Co3 128.36(14) . . ?
C30 C34 Co3 69.30(11) . . ?
C36 C35 C34 118.08(18) . . ?
C36 C35 H35 121.0 . . ?
C34 C35 H35 121.0 . . ?
C35 C36 C37 121.77(19) . . ?
C35 C36 H36 119.1 . . ?
C37 C36 H36 119.1 . . ?
C38 C37 C36 122.22(19) . . ?
C38 C37 H37 118.9 . . ?
C36 C37 H37 118.9 . . ?
C37 C38 C30 117.89(19) . . ?
C37 C38 H38 121.1 . . ?
C30 C38 H38 121.1 . . ?

loop_
_geom_bond_atom_site_label_1
_geom_bond_atom_site_label_2
_geom_bond_distance
_geom_bond_site_symmetry_2
_geom_bond_publ_flag
Co3 C32 2.033(2) . ?
Co3 C31 2.041(2) . ?
Co3 C33 2.068(2) . ?
Co3 B8 2.094(2) . ?
Co3 B7 2.131(2) . ?
Co3 C30 2.132(2) . ?
Co3 B4 2.145(2) . ?
Co3 C34 2.1620(19) . ?
Co3 P1 2.2678(6) . ?
Co3 P2 2.2822(6) . ?
P1 B5 2.014(2) . ?
P1 B4 2.051(2) . ?
P1 B6 2.082(2) . ?
P1 P2 2.3436(7) . ?
P2 B11 2.009(2) . ?
P2 B7 2.054(2) . ?
P2 B6 2.098(2) . ?
B4 B9 1.779(3) . ?
B4 B8 1.808(3) . ?
B4 B5 1.859(3) . ?
B4 H4 1.1200 . ?
B5 B10 1.773(3) . ?
B5 B9 1.777(3) . ?
B5 B6 1.820(3) . ?
B5 H5 1.1200 . ?
B6 B10 1.777(3) . ?
B6 B11 1.828(3) . ?
B6 H6 1.1200 . ?
B7 B12 1.780(3) . ?
B7 B8 1.805(3) . ?
B7 B11 1.861(3) . ?
B7 H7 1.1200 . ?
B8 B12 1.792(3) . ?
B8 B9 1.803(3) . ?
B8 H8 1.1200 . ?
B9 B10 1.785(3) . ?
B9 B12 1.786(3) . ?
B9 H9 1.1200 . ?
B10 B11 1.778(3) . ?
B10 B12 1.785(3) . ?
B10 H10 1.1200 . ?
B11 B12 1.787(3) . ?
B11 H11 1.1200 . ?
B12 H12 1.1200 . ?
C30 C38 1.432(3) . ?
C30 C31 1.436(3) . ?
C30 C34 1.439(3) . ?
C31 C32 1.418(3) . ?
C31 H31 1.0000 . ?
C32 C33 1.424(3) . ?
C32 H32 1.0000 . ?
C33 C34 1.432(3) . ?
C33 H33 1.0000 . ?
C34 C35 1.433(3) . ?
C35 C36 1.362(3) . ?
C35 H35 0.9500 . ?
C36 C37 1.428(3) . ?
C36 H36 0.9500 . ?
C37 C38 1.362(3) . ?
C37 H37 0.9500 . ?
C38 H38 0.9500 . ?

loop_
_geom_torsion_atom_site_label_1
_geom_torsion_atom_site_label_2
_geom_torsion_atom_site_label_3
_geom_torsion_atom_site_label_4
_geom_torsion
_geom_torsion_site_symmetry_1
_geom_torsion_site_symmetry_2
_geom_torsion_site_symmetry_3
_geom_torsion_site_symmetry_4
_geom_torsion_publ_flag
C32 Co3 P1 B5 -153.6(3) . . . . ?
C31 Co3 P1 B5 -101.47(10) . . . . ?
C33 Co3 P1 B5 163.67(10) . . . . ?
B8 Co3 P1 B5 -1.30(9) . . . . ?
B7 Co3 P1 B5 49.62(9) . . . . ?
C30 Co3 P1 B5 -128.74(8) . . . . ?
B4 Co3 P1 B5 -33.55(10) . . . . ?
C34 Co3 P1 B5 -168.39(8) . . . . ?
P2 Co3 P1 B5 92.37(7) . . . . ?
C32 Co3 P1 B4 -120.1(3) . . . . ?
C31 Co3 P1 B4 -67.92(11) . . . . ?
C33 Co3 P1 B4 -162.78(11) . . . . ?
B8 Co3 P1 B4 32.25(9) . . . . ?
B7 Co3 P1 B4 83.18(9) . . . . ?
C30 Co3 P1 B4 -95.19(9) . . . . ?
C34 Co3 P1 B4 -134.84(9) . . . . ?
P2 Co3 P1 B4 125.93(8) . . . . ?
C32 Co3 P1 B6 152.3(3) . . . . ?
C31 Co3 P1 B6 -155.54(10) . . . . ?
C33 Co3 P1 B6 109.60(10) . . . . ?
B8 Co3 P1 B6 -55.37(9) . . . . ?
B7 Co3 P1 B6 -4.44(9) . . . . ?
C30 Co3 P1 B6 177.19(8) . . . . ?
B4 Co3 P1 B6 -87.62(10) . . . . ?
C34 Co3 P1 B6 137.54(8) . . . . ?
P2 Co3 P1 B6 38.30(6) . . . . ?
C32 Co3 P1 P2 114.0(3) . . . . ?
C31 Co3 P1 P2 166.16(8) . . . . ?
C33 Co3 P1 P2 71.29(8) . . . . ?
B8 Co3 P1 P2 -93.67(6) . . . . ?
B7 Co3 P1 P2 -42.75(6) . . . . ?
C30 Co3 P1 P2 138.89(6) . . . . ?
B4 Co3 P1 P2 -125.93(8) . . . . ?
C34 Co3 P1 P2 99.24(5) . . . . ?
C32 Co3 P2 B11 104.73(10) . . . . ?
C31 Co3 P2 B11 124.9(2) . . . . ?
C33 Co3 P2 B11 135.58(9) . . . . ?
B8 Co3 P2 B11 1.46(9) . . . . ?
B7 Co3 P2 B11 33.58(10) . . . . ?
C30 Co3 P2 B11 -163.97(10) . . . . ?
B4 Co3 P2 B11 -49.40(9) . . . . ?
C34 Co3 P2 B11 174.77(8) . . . . ?
P1 Co3 P2 B11 -91.79(7) . . . . ?
C32 Co3 P2 B7 71.15(11) . . . . ?
C31 Co3 P2 B7 91.3(2) . . . . ?
C33 Co3 P2 B7 102.00(9) . . . . ?
B8 Co3 P2 B7 -32.12(10) . . . . ?
C30 Co3 P2 B7 162.45(11) . . . . ?
B4 Co3 P2 B7 -82.98(10) . . . . ?
C34 Co3 P2 B7 141.19(9) . . . . ?
P1 Co3 P2 B7 -125.37(8) . . . . ?
C32 Co3 P2 B6 158.71(10) . . . . ?
C31 Co3 P2 B6 178.9(2) . . . . ?
C33 Co3 P2 B6 -170.44(8) . . . . ?
B8 Co3 P2 B6 55.43(9) . . . . ?
B7 Co3 P2 B6 87.55(10) . . . . ?
C30 Co3 P2 B6 -109.99(10) . . . . ?
B4 Co3 P2 B6 4.58(9) . . . . ?
C34 Co3 P2 B6 -131.26(8) . . . . ?
P1 Co3 P2 B6 -37.82(7) . . . . ?
C32 Co3 P2 P1 -163.47(8) . . . . ?
C31 Co3 P2 P1 -143.3(2) . . . . ?
C33 Co3 P2 P1 -132.62(6) . . . . ?
B8 Co3 P2 P1 93.25(6) . . . . ?
B7 Co3 P2 P1 125.37(8) . . . . ?
C30 Co3 P2 P1 -72.17(8) . . . . ?
B4 Co3 P2 P1 42.40(6) . . . . ?
C34 Co3 P2 P1 -93.44(5) . . . . ?
B5 P1 P2 B11 -0.31(9) . . . . ?
B4 P1 P2 B11 54.88(9) . . . . ?
B6 P1 P2 B11 -33.23(10) . . . . ?
Co3 P1 P2 B11 99.88(7) . . . . ?
B5 P1 P2 B7 -55.45(10) . . . . ?
B4 P1 P2 B7 -0.25(9) . . . . ?
B6 P1 P2 B7 -88.37(10) . . . . ?
Co3 P1 P2 B7 44.75(7) . . . . ?
B5 P1 P2 B6 32.92(10) . . . . ?
B4 P1 P2 B6 88.12(10) . . . . ?
Co3 P1 P2 B6 133.11(8) . . . . ?
B5 P1 P2 Co3 -100.19(7) . . . . ?
B4 P1 P2 Co3 -45.00(6) . . . . ?
B6 P1 P2 Co3 -133.11(8) . . . . ?
B5 P1 B4 B9 30.20(13) . . . . ?
B6 P1 B4 B9 -7.00(15) . . . . ?
Co3 P1 B4 B9 -108.36(14) . . . . ?
P2 P1 B4 B9 -63.37(13) . . . . ?
B5 P1 B4 B8 96.38(16) . . . . ?
B6 P1 B4 B8 59.18(15) . . . . ?
Co3 P1 B4 B8 -42.19(11) . . . . ?
P2 P1 B4 B8 2.80(14) . . . . ?
B6 P1 B4 B5 -37.20(11) . . . . ?
Co3 P1 B4 B5 -138.56(11) . . . . ?
P2 P1 B4 B5 -93.57(9) . . . . ?
B5 P1 B4 Co3 138.56(11) . . . . ?
B6 P1 B4 Co3 101.36(7) . . . . ?
P2 P1 B4 Co3 44.99(5) . . . . ?
C32 Co3 B4 B9 -93.00(17) . . . . ?
C31 Co3 B4 B9 -120.27(14) . . . . ?
C33 Co3 B4 B9 -142.3(3) . . . . ?
B8 Co3 B4 B9 -32.08(13) . . . . ?
B7 Co3 B4 B9 3.29(15) . . . . ?
C30 Co3 B4 B9 -160.94(14) . . . . ?
C34 Co3 B4 B9 173.14(12) . . . . ?
P1 Co3 B4 B9 104.42(15) . . . . ?
P2 Co3 B4 B9 58.01(14) . . . . ?
C32 Co3 B4 B8 -60.92(15) . . . . ?
C31 Co3 B4 B8 -88.19(11) . . . . ?
C33 Co3 B4 B8 -110.2(3) . . . . ?
B7 Co3 B4 B8 35.36(11) . . . . ?
C30 Co3 B4 B8 -128.86(11) . . . . ?
C34 Co3 B4 B8 -154.78(11) . . . . ?
P1 Co3 B4 B8 136.49(12) . . . . ?
P2 Co3 B4 B8 90.09(10) . . . . ?
C32 Co3 B4 B5 -157.81(13) . . . . ?
C31 Co3 B4 B5 174.93(13) . . . . ?
C33 Co3 B4 B5 152.9(3) . . . . ?
B8 Co3 B4 B5 -96.89(16) . . . . ?
B7 Co3 B4 B5 -61.52(14) . . . . ?
C30 Co3 B4 B5 134.25(13) . . . . ?
C34 Co3 B4 B5 108.33(14) . . . . ?
P1 Co3 B4 B5 39.61(11) . . . . ?
P2 Co3 B4 B5 -6.79(13) . . . . ?
C32 Co3 B4 P1 162.58(9) . . . . ?
C31 Co3 B4 P1 135.32(7) . . . . ?
C33 Co3 B4 P1 113.3(3) . . . . ?
B8 Co3 B4 P1 -136.49(12) . . . . ?
B7 Co3 B4 P1 -101.13(7) . . . . ?
C30 Co3 B4 P1 94.65(7) . . . . ?
C34 Co3 B4 P1 68.72(10) . . . . ?
P2 Co3 B4 P1 -46.40(5) . . . . ?
B9 B4 B5 B10 -36.37(14) . . . . ?
B8 B4 B5 B10 1.95(19) . . . . ?
P1 B4 B5 B10 110.54(14) . . . . ?
Co3 B4 B5 B10 69.42(17) . . . . ?
B8 B4 B5 B9 38.32(14) . . . . ?
P1 B4 B5 B9 146.91(13) . . . . ?
Co3 B4 B5 B9 105.79(15) . . . . ?
B9 B4 B5 B6 -99.46(17) . . . . ?
B8 B4 B5 B6 -61.13(18) . . . . ?
P1 B4 B5 B6 47.46(12) . . . . ?
Co3 B4 B5 B6 6.33(19) . . . . ?
B9 B4 B5 P1 -146.91(13) . . . . ?
B8 B4 B5 P1 -108.59(13) . . . . ?
Co3 B4 B5 P1 -41.13(10) . . . . ?
B4 P1 B5 B10 -98.10(17) . . . . ?
B6 P1 B5 B10 32.60(14) . . . . ?
Co3 P1 B5 B10 -62.34(15) . . . . ?
P2 P1 B5 B10 -1.99(15) . . . . ?
B4 P1 B5 B9 -30.72(13) . . . . ?
B6 P1 B5 B9 99.98(17) . . . . ?
Co3 P1 B5 B9 5.04(14) . . . . ?
P2 P1 B5 B9 65.39(14) . . . . ?
B4 P1 B5 B6 -130.70(14) . . . . ?
Co3 P1 B5 B6 -94.94(9) . . . . ?
P2 P1 B5 B6 -34.59(10) . . . . ?
B6 P1 B5 B4 130.70(14) . . . . ?
Co3 P1 B5 B4 35.76(9) . . . . ?
P2 P1 B5 B4 96.11(9) . . . . ?
B9 B5 B6 B10 36.67(15) . . . . ?
B4 B5 B6 B10 99.09(17) . . . . ?
P1 B5 B6 B10 145.64(14) . . . . ?
B10 B5 B6 B11 -36.31(15) . . . . ?
B9 B5 B6 B11 0.4(2) . . . . ?
B4 B5 B6 B11 62.78(19) . . . . ?
P1 B5 B6 B11 109.34(14) . . . . ?
B10 B5 B6 P1 -145.64(14) . . . . ?
B9 B5 B6 P1 -108.97(15) . . . . ?
B4 B5 B6 P1 -46.56(12) . . . . ?
B10 B5 B6 P2 -101.74(16) . . . . ?
B9 B5 B6 P2 -65.06(18) . . . . ?
B4 B5 B6 P2 -2.6(2) . . . . ?
P1 B5 B6 P2 43.91(11) . . . . ?
B5 P1 B6 B10 -31.55(13) . . . . ?
B4 P1 B6 B10 6.62(15) . . . . ?
Co3 P1 B6 B10 66.08(13) . . . . ?
P2 P1 B6 B10 105.97(15) . . . . ?
B4 P1 B6 B5 38.18(11) . . . . ?
Co3 P1 B6 B5 97.64(10) . . . . ?
P2 P1 B6 B5 137.52(12) . . . . ?
B5 P1 B6 B11 -96.53(16) . . . . ?
B4 P1 B6 B11 -58.35(14) . . . . ?
Co3 P1 B6 B11 1.11(14) . . . . ?
P2 P1 B6 B11 40.99(11) . . . . ?
B5 P1 B6 P2 -137.52(12) . . . . ?
B4 P1 B6 P2 -99.35(8) . . . . ?
Co3 P1 B6 P2 -39.88(6) . . . . ?
B11 P2 B6 B10 30.84(13) . . . . ?
B7 P2 B6 B10 -8.10(14) . . . . ?
Co3 P2 B6 B10 -66.78(13) . . . . ?
P1 P2 B6 B10 -106.20(14) . . . . ?
B11 P2 B6 B5 95.92(17) . . . . ?
B7 P2 B6 B5 56.98(15) . . . . ?
Co3 P2 B6 B5 -1.70(14) . . . . ?
P1 P2 B6 B5 -41.13(11) . . . . ?
B7 P2 B6 B11 -38.94(11) . . . . ?
Co3 P2 B6 B11 -97.62(9) . . . . ?
P1 P2 B6 B11 -137.05(12) . . . . ?
B11 P2 B6 P1 137.05(12) . . . . ?
B7 P2 B6 P1 98.11(8) . . . . ?
Co3 P2 B6 P1 39.43(6) . . . . ?
B11 P2 B7 B12 -29.92(13) . . . . ?
B6 P2 B7 B12 8.01(14) . . . . ?
Co3 P2 B7 B12 108.54(14) . . . . ?
P1 P2 B7 B12 63.73(13) . . . . ?
B11 P2 B7 B8 -96.02(16) . . . . ?
B6 P2 B7 B8 -58.08(15) . . . . ?
Co3 P2 B7 B8 42.45(12) . . . . ?
P1 P2 B7 B8 -2.37(15) . . . . ?
B6 P2 B7 B11 37.94(11) . . . . ?
Co3 P2 B7 B11 138.47(11) . . . . ?
P1 P2 B7 B11 93.65(9) . . . . ?
B11 P2 B7 Co3 -138.47(11) . . . . ?
B6 P2 B7 Co3 -100.53(7) . . . . ?
P1 P2 B7 Co3 -44.81(5) . . . . ?
C32 Co3 B7 B12 127.76(14) . . . . ?
C31 Co3 B7 B12 96.11(16) . . . . ?
C33 Co3 B7 B12 168.24(13) . . . . ?
B8 Co3 B7 B12 31.85(13) . . . . ?
C30 Co3 B7 B12 116.6(2) . . . . ?
B4 Co3 B7 B12 -3.45(14) . . . . ?
C34 Co3 B7 B12 -171.96(12) . . . . ?
P1 Co3 B7 B12 -58.17(13) . . . . ?
P2 Co3 B7 B12 -104.94(15) . . . . ?
C32 Co3 B7 B8 95.91(11) . . . . ?
C31 Co3 B7 B8 64.26(13) . . . . ?
C33 Co3 B7 B8 136.38(11) . . . . ?
C30 Co3 B7 B8 84.8(3) . . . . ?
B4 Co3 B7 B8 -35.31(11) . . . . ?
C34 Co3 B7 B8 156.18(12) . . . . ?
P1 Co3 B7 B8 -90.02(10) . . . . ?
P2 Co3 B7 B8 -136.79(12) . . . . ?
C32 Co3 B7 B11 -166.98(13) . . . . ?
C31 Co3 B7 B11 161.37(12) . . . . ?
C33 Co3 B7 B11 -126.50(13) . . . . ?
B8 Co3 B7 B11 97.12(16) . . . . ?
C30 Co3 B7 B11 -178.1(2) . . . . ?
B4 Co3 B7 B11 61.81(13) . . . . ?
C34 Co3 B7 B11 -106.70(15) . . . . ?
P1 Co3 B7 B11 7.09(13) . . . . ?
P2 Co3 B7 B11 -39.68(10) . . . . ?
C32 Co3 B7 P2 -127.30(8) . . . . ?
C31 Co3 B7 P2 -158.95(8) . . . . ?
C33 Co3 B7 P2 -86.83(8) . . . . ?
B8 Co3 B7 P2 136.79(12) . . . . ?
C30 Co3 B7 P2 -138.4(2) . . . . ?
B4 Co3 B7 P2 101.49(7) . . . . ?
C34 Co3 B7 P2 -67.02(12) . . . . ?
P1 Co3 B7 P2 46.77(5) . . . . ?
B11 B7 B8 B12 37.30(14) . . . . ?
P2 B7 B8 B12 102.99(16) . . . . ?
Co3 B7 B8 B12 146.50(13) . . . . ?
B12 B7 B8 B9 -35.06(14) . . . . ?
B11 B7 B8 B9 2.24(19) . . . . ?
P2 B7 B8 B9 67.93(18) . . . . ?
Co3 B7 B8 B9 111.44(14) . . . . ?
B12 B7 B8 B4 -98.46(17) . . . . ?
B11 B7 B8 B4 -61.16(19) . . . . ?
P2 B7 B8 B4 4.5(2) . . . . ?
Co3 B7 B8 B4 48.04(13) . . . . ?
B12 B7 B8 Co3 -146.50(13) . . . . ?
B11 B7 B8 Co3 -109.20(13) . . . . ?
P2 B7 B8 Co3 -43.51(11) . . . . ?
B9 B4 B8 B12 34.91(14) . . . . ?
B5 B4 B8 B12 -2.53(19) . . . . ?
P1 B4 B8 B12 -68.34(17) . . . . ?
Co3 B4 B8 B12 -111.46(14) . . . . ?
B5 B4 B8 B9 -37.45(14) . . . . ?
P1 B4 B8 B9 -103.25(15) . . . . ?
Co3 B4 B8 B9 -146.37(13) . . . . ?
B9 B4 B8 B7 98.56(17) . . . . ?
B5 B4 B8 B7 61.12(19) . . . . ?
P1 B4 B8 B7 -4.7(2) . . . . ?
Co3 B4 B8 B7 -47.81(13) . . . . ?
B9 B4 B8 Co3 146.38(13) . . . . ?
B5 B4 B8 Co3 108.93(13) . . . . ?
P1 B4 B8 Co3 43.12(10) . . . . ?
C32 Co3 B8 B12 -122.20(15) . . . . ?
C31 Co3 B8 B12 -162.97(15) . . . . ?
C33 Co3 B8 B12 -99.22(17) . . . . ?
B7 Co3 B8 B12 -32.00(13) . . . . ?
C30 Co3 B8 B12 170.30(12) . . . . ?
B4 Co3 B8 B12 99.49(17) . . . . ?
C34 Co3 B8 B12 -157.30(19) . . . . ?
P1 Co3 B8 B12 64.83(14) . . . . ?
P2 Co3 B8 B12 2.48(14) . . . . ?
C32 Co3 B8 B9 170.37(14) . . . . ?
C31 Co3 B8 B9 129.59(15) . . . . ?
C33 Co3 B8 B9 -166.65(13) . . . . ?
B7 Co3 B8 B9 -99.44(17) . . . . ?
C30 Co3 B8 B9 102.86(15) . . . . ?
B4 Co3 B8 B9 32.05(13) . . . . ?
C34 Co3 B8 B9 135.3(2) . . . . ?
P1 Co3 B8 B9 -2.61(14) . . . . ?
P2 Co3 B8 B9 -64.96(14) . . . . ?
C32 Co3 B8 B7 -90.19(11) . . . . ?
C31 Co3 B8 B7 -130.97(11) . . . . ?
C33 Co3 B8 B7 -67.21(15) . . . . ?
C30 Co3 B8 B7 -157.70(11) . . . . ?
B4 Co3 B8 B7 131.49(14) . . . . ?
C34 Co3 B8 B7 -125.3(2) . . . . ?
P1 Co3 B8 B7 96.83(9) . . . . ?
P2 Co3 B8 B7 34.48(10) . . . . ?
C32 Co3 B8 B4 138.32(11) . . . . ?
C31 Co3 B8 B4 97.54(11) . . . . ?
C33 Co3 B8 B4 161.30(11) . . . . ?
B7 Co3 B8 B4 -131.49(14) . . . . ?
C30 Co3 B8 B4 70.81(13) . . . . ?
C34 Co3 B8 B4 103.2(2) . . . . ?
P1 Co3 B8 B4 -34.66(9) . . . . ?
P2 Co3 B8 B4 -97.01(9) . . . . ?
B10 B5 B9 B4 139.50(15) . . . . ?
B6 B5 B9 B4 103.29(16) . . . . ?
P1 B5 B9 B4 32.49(13) . . . . ?
B6 B5 B9 B10 -36.21(14) . . . . ?
B4 B5 B9 B10 -139.50(15) . . . . ?
P1 B5 B9 B10 -107.00(15) . . . . ?
B10 B5 B9 B12 36.15(15) . . . . ?
B6 B5 B9 B12 -0.1(2) . . . . ?
B4 B5 B9 B12 -103.35(17) . . . . ?
P1 B5 B9 B12 -70.86(18) . . . . ?
B10 B5 B9 B8 100.01(16) . . . . ?
B6 B5 B9 B8 63.80(19) . . . . ?
B4 B5 B9 B8 -39.49(14) . . . . ?
P1 B5 B9 B8 -7.0(2) . . . . ?
B8 B4 B9 B5 -136.74(15) . . . . ?
P1 B4 B9 B5 -31.36(13) . . . . ?
Co3 B4 B9 B5 -103.64(14) . . . . ?
B8 B4 B9 B10 -99.84(16) . . . . ?
B5 B4 B9 B10 36.90(14) . . . . ?
P1 B4 B9 B10 5.5(2) . . . . ?
Co3 B4 B9 B10 -66.75(18) . . . . ?
B8 B4 B9 B12 -35.41(15) . . . . ?
B5 B4 B9 B12 101.33(17) . . . . ?
P1 B4 B9 B12 69.97(18) . . . . ?
Co3 B4 B9 B12 -2.3(2) . . . . ?
B5 B4 B9 B8 136.74(15) . . . . ?
P1 B4 B9 B8 105.38(14) . . . . ?
Co3 B4 B9 B8 33.10(13) . . . . ?
B12 B8 B9 B5 -100.39(17) . . . . ?
B7 B8 B9 B5 -65.45(19) . . . . ?
B4 B8 B9 B5 40.57(15) . . . . ?
Co3 B8 B9 B5 6.1(2) . . . . ?
B12 B8 B9 B4 -140.96(16) . . . . ?
B7 B8 B9 B4 -106.01(16) . . . . ?
Co3 B8 B9 B4 -34.49(13) . . . . ?
B12 B8 B9 B10 -36.78(14) . . . . ?
B7 B8 B9 B10 -1.8(2) . . . . ?
B4 B8 B9 B10 104.17(16) . . . . ?
Co3 B8 B9 B10 69.68(18) . . . . ?
B7 B8 B9 B12 34.94(14) . . . . ?
B4 B8 B9 B12 140.96(16) . . . . ?
Co3 B8 B9 B12 106.47(15) . . . . ?
B9 B5 B10 B6 -139.28(16) . . . . ?
B4 B5 B10 B6 -103.68(16) . . . . ?
P1 B5 B10 B6 -34.79(14) . . . . ?
B9 B5 B10 B11 -100.64(17) . . . . ?
B6 B5 B10 B11 38.64(15) . . . . ?
B4 B5 B10 B11 -65.05(19) . . . . ?
P1 B5 B10 B11 3.8(2) . . . . ?
B6 B5 B10 B9 139.28(16) . . . . ?
B4 B5 B10 B9 35.59(14) . . . . ?
P1 B5 B10 B9 104.49(16) . . . . ?
B9 B5 B10 B12 -36.23(15) . . . . ?
B6 B5 B10 B12 103.05(16) . . . . ?
B4 B5 B10 B12 -0.63(19) . . . . ?
P1 B5 B10 B12 68.26(18) . . . . ?
B11 B6 B10 B5 138.63(16) . . . . ?
P1 B6 B10 B5 32.50(13) . . . . ?
P2 B6 B10 B5 107.07(15) . . . . ?
B5 B6 B10 B11 -138.63(16) . . . . ?
P1 B6 B10 B11 -106.12(15) . . . . ?
P2 B6 B10 B11 -31.55(12) . . . . ?
B5 B6 B10 B9 -36.87(14) . . . . ?
B11 B6 B10 B9 101.75(17) . . . . ?
P1 B6 B10 B9 -4.37(19) . . . . ?
P2 B6 B10 B9 70.20(17) . . . . ?
B5 B6 B10 B12 -101.17(17) . . . . ?
B11 B6 B10 B12 37.46(15) . . . . ?
P1 B6 B10 B12 -68.67(17) . . . . ?
P2 B6 B10 B12 5.91(19) . . . . ?
B4 B9 B10 B5 -38.29(15) . . . . ?
B12 B9 B10 B5 -139.78(16) . . . . ?
B8 B9 B10 B5 -103.04(17) . . . . ?
B5 B9 B10 B6 37.61(15) . . . . ?
B4 B9 B10 B6 -0.7(2) . . . . ?
B12 B9 B10 B6 -102.17(17) . . . . ?
B8 B9 B10 B6 -65.42(19) . . . . ?
B5 B9 B10 B11 103.71(17) . . . . ?
B4 B9 B10 B11 65.42(19) . . . . ?
B12 B9 B10 B11 -36.08(15) . . . . ?
B8 B9 B10 B11 0.7(2) . . . . ?
B5 B9 B10 B12 139.78(16) . . . . ?
B4 B9 B10 B12 101.50(17) . . . . ?
B8 B9 B10 B12 36.75(14) . . . . ?
B5 B10 B11 B12 100.24(17) . . . . ?
B6 B10 B11 B12 138.78(16) . . . . ?
B9 B10 B11 B12 36.02(15) . . . . ?
B5 B10 B11 B6 -38.55(15) . . . . ?
B9 B10 B11 B6 -102.76(16) . . . . ?
B12 B10 B11 B6 -138.78(16) . . . . ?
B5 B10 B11 B7 64.94(19) . . . . ?
B6 B10 B11 B7 103.49(16) . . . . ?
B9 B10 B11 B7 0.7(2) . . . . ?
B12 B10 B11 B7 -35.30(14) . . . . ?
B5 B10 B11 P2 -4.2(2) . . . . ?
B6 B10 B11 P2 34.40(14) . . . . ?
B9 B10 B11 P2 -68.37(18) . . . . ?
B12 B10 B11 P2 -104.39(16) . . . . ?
B5 B6 B11 B10 36.30(14) . . . . ?
P1 B6 B11 B10 102.32(15) . . . . ?
P2 B6 B11 B10 146.40(13) . . . . ?
B10 B6 B11 B12 -36.83(15) . . . . ?
B5 B6 B11 B12 -0.5(2) . . . . ?
P1 B6 B11 B12 65.49(18) . . . . ?
P2 B6 B11 B12 109.57(15) . . . . ?
B10 B6 B11 B7 -98.85(16) . . . . ?
B5 B6 B11 B7 -62.55(18) . . . . ?
P1 B6 B11 B7 3.47(19) . . . . ?
P2 B6 B11 B7 47.55(12) . . . . ?
B10 B6 B11 P2 -146.40(13) . . . . ?
B5 B6 B11 P2 -110.10(14) . . . . ?
P1 B6 B11 P2 -44.08(10) . . . . ?
B12 B7 B11 B10 36.03(14) . . . . ?
B8 B7 B11 B10 -1.83(19) . . . . ?
P2 B7 B11 B10 -111.38(14) . . . . ?
Co3 B7 B11 B10 -69.78(16) . . . . ?
B8 B7 B11 B12 -37.86(14) . . . . ?
P2 B7 B11 B12 -147.41(13) . . . . ?
Co3 B7 B11 B12 -105.82(15) . . . . ?
B12 B7 B11 B6 98.76(16) . . . . ?
B8 B7 B11 B6 60.90(18) . . . . ?
P2 B7 B11 B6 -48.65(12) . . . . ?
Co3 B7 B11 B6 -7.05(19) . . . . ?
B12 B7 B11 P2 147.41(13) . . . . ?
B8 B7 B11 P2 109.55(13) . . . . ?
Co3 B7 B11 P2 41.60(9) . . . . ?
B7 P2 B11 B10 97.60(17) . . . . ?
B6 P2 B11 B10 -32.00(13) . . . . ?
Co3 P2 B11 B10 62.17(14) . . . . ?
P1 P2 B11 B10 2.58(15) . . . . ?
B7 P2 B11 B12 30.26(13) . . . . ?
B6 P2 B11 B12 -99.34(16) . . . . ?
Co3 P2 B11 B12 -5.17(15) . . . . ?
P1 P2 B11 B12 -64.76(14) . . . . ?
B7 P2 B11 B6 129.61(14) . . . . ?
Co3 P2 B11 B6 94.17(9) . . . . ?
P1 P2 B11 B6 34.59(10) . . . . ?
B6 P2 B11 B7 -129.61(14) . . . . ?
Co3 P2 B11 B7 -35.43(9) . . . . ?
P1 P2 B11 B7 -95.02(9) . . . . ?
B8 B7 B12 B10 100.44(17) . . . . ?
B11 B7 B12 B10 -36.71(14) . . . . ?
P2 B7 B12 B10 -5.84(19) . . . . ?
Co3 B7 B12 B10 67.33(18) . . . . ?
B8 B7 B12 B9 35.90(15) . . . . ?
B11 B7 B12 B9 -101.25(17) . . . . ?
P2 B7 B12 B9 -70.38(18) . . . . ?
Co3 B7 B12 B9 2.8(2) . . . . ?
B8 B7 B12 B11 137.15(16) . . . . ?
P2 B7 B12 B11 30.87(13) . . . . ?
Co3 B7 B12 B11 104.04(14) . . . . ?
B11 B7 B12 B8 -137.15(16) . . . . ?
P2 B7 B12 B8 -106.28(14) . . . . ?
Co3 B7 B12 B8 -33.11(13) . . . . ?
B5 B10 B12 B7 -65.92(19) . . . . ?
B6 B10 B12 B7 -0.1(2) . . . . ?
B11 B10 B12 B7 38.05(15) . . . . ?
B9 B10 B12 B7 -102.09(17) . . . . ?
B5 B10 B12 B9 36.17(15) . . . . ?
B6 B10 B12 B9 101.96(17) . . . . ?
B11 B10 B12 B9 140.14(16) . . . . ?
B5 B10 B12 B11 -103.97(17) . . . . ?
B6 B10 B12 B11 -38.18(15) . . . . ?
B9 B10 B12 B11 -140.14(16) . . . . ?
B5 B10 B12 B8 -1.0(2) . . . . ?
B6 B10 B12 B8 64.83(19) . . . . ?
B11 B10 B12 B8 103.01(17) . . . . ?
B9 B10 B12 B8 -37.13(15) . . . . ?
B5 B9 B12 B7 66.9(2) . . . . ?
B4 B9 B12 B7 -0.3(2) . . . . ?
B10 B9 B12 B7 102.97(17) . . . . ?
B8 B9 B12 B7 -35.99(15) . . . . ?
B5 B9 B12 B10 -36.03(15) . . . . ?
B4 B9 B12 B10 -103.25(17) . . . . ?
B8 B9 B12 B10 -138.96(16) . . . . ?
B5 B9 B12 B11 -0.3(2) . . . . ?
B4 B9 B12 B11 -67.5(2) . . . . ?
B10 B9 B12 B11 35.76(15) . . . . ?
B8 B9 B12 B11 -103.20(17) . . . . ?
B5 B9 B12 B8 102.93(17) . . . . ?
B4 B9 B12 B8 35.71(15) . . . . ?
B10 B9 B12 B8 138.96(16) . . . . ?
B10 B11 B12 B7 -139.69(15) . . . . ?
B6 B11 B12 B7 -103.32(16) . . . . ?
P2 B11 B12 B7 -32.13(13) . . . . ?
B6 B11 B12 B10 36.37(14) . . . . ?
B7 B11 B12 B10 139.69(15) . . . . ?
P2 B11 B12 B10 107.56(15) . . . . ?
B10 B11 B12 B9 -35.87(15) . . . . ?
B6 B11 B12 B9 0.5(2) . . . . ?
B7 B11 B12 B9 103.82(17) . . . . ?
P2 B11 B12 B9 71.69(18) . . . . ?
B10 B11 B12 B8 -100.47(17) . . . . ?
B6 B11 B12 B8 -64.10(19) . . . . ?
B7 B11 B12 B8 39.22(15) . . . . ?
P2 B11 B12 B8 7.1(2) . . . . ?
B9 B8 B12 B7 140.83(16) . . . . ?
B4 B8 B12 B7 106.15(16) . . . . ?
Co3 B8 B12 B7 34.19(13) . . . . ?
B9 B8 B12 B10 36.90(14) . . . . ?
B7 B8 B12 B10 -103.93(16) . . . . ?
B4 B8 B12 B10 2.2(2) . . . . ?
Co3 B8 B12 B10 -69.74(18) . . . . ?
B7 B8 B12 B9 -140.83(16) . . . . ?
B4 B8 B12 B9 -34.68(14) . . . . ?
Co3 B8 B12 B9 -106.64(15) . . . . ?
B9 B8 B12 B11 100.64(17) . . . . ?
B7 B8 B12 B11 -40.19(15) . . . . ?
B4 B8 B12 B11 65.95(19) . . . . ?
Co3 B8 B12 B11 -6.0(2) . . . . ?
C32 Co3 C30 C38 -165.2(2) . . . . ?
C31 Co3 C30 C38 -126.1(2) . . . . ?
C33 Co3 C30 C38 150.5(2) . . . . ?
B8 Co3 C30 C38 -82.1(2) . . . . ?
B7 Co3 C30 C38 -153.1(2) . . . . ?
B4 Co3 C30 C38 -34.44(19) . . . . ?
C34 Co3 C30 C38 114.2(2) . . . . ?
P1 Co3 C30 C38 21.65(18) . . . . ?
P2 Co3 C30 C38 80.01(19) . . . . ?
C32 Co3 C30 C31 -39.05(13) . . . . ?
C33 Co3 C30 C31 -83.33(13) . . . . ?
B8 Co3 C30 C31 44.07(15) . . . . ?
B7 Co3 C30 C31 -27.0(3) . . . . ?
B4 Co3 C30 C31 91.68(13) . . . . ?
C34 Co3 C30 C31 -119.70(17) . . . . ?
P1 Co3 C30 C31 147.78(11) . . . . ?
P2 Co3 C30 C31 -153.86(10) . . . . ?
C32 Co3 C30 C34 80.65(12) . . . . ?
C31 Co3 C30 C34 119.70(17) . . . . ?
C33 Co3 C30 C34 36.37(11) . . . . ?
B8 Co3 C30 C34 163.77(11) . . . . ?
B7 Co3 C30 C34 92.7(3) . . . . ?
B4 Co3 C30 C34 -148.61(11) . . . . ?
P1 Co3 C30 C34 -92.52(10) . . . . ?
P2 Co3 C30 C34 -34.15(14) . . . . ?
C38 C30 C31 C32 179.1(2) . . . . ?
C34 C30 C31 C32 1.2(2) . . . . ?
Co3 C30 C31 C32 61.07(14) . . . . ?
C38 C30 C31 Co3 118.1(2) . . . . ?
C34 C30 C31 Co3 -59.89(14) . . . . ?
C33 Co3 C31 C32 -37.72(12) . . . . ?
B8 Co3 C31 C32 97.44(13) . . . . ?
B7 Co3 C31 C32 53.21(15) . . . . ?
C30 Co3 C31 C32 -117.10(17) . . . . ?
B4 Co3 C31 C32 148.05(13) . . . . ?
C34 Co3 C31 C32 -80.53(13) . . . . ?
P1 Co3 C31 C32 -161.61(10) . . . . ?
P2 Co3 C31 C32 -26.3(3) . . . . ?
C32 Co3 C31 C30 117.10(17) . . . . ?
C33 Co3 C31 C30 79.38(12) . . . . ?
B8 Co3 C31 C30 -145.46(12) . . . . ?
B7 Co3 C31 C30 170.31(11) . . . . ?
B4 Co3 C31 C30 -94.85(12) . . . . ?
C34 Co3 C31 C30 36.57(11) . . . . ?
P1 Co3 C31 C30 -44.51(14) . . . . ?
P2 Co3 C31 C30 90.8(2) . . . . ?
C30 C31 C32 C33 -2.9(2) . . . . ?
Co3 C31 C32 C33 60.73(14) . . . . ?
C30 C31 C32 Co3 -63.65(14) . . . . ?
C33 Co3 C32 C31 119.11(18) . . . . ?
B8 Co3 C32 C31 -86.88(13) . . . . ?
B7 Co3 C32 C31 -137.75(13) . . . . ?
C30 Co3 C32 C31 38.53(12) . . . . ?
B4 Co3 C32 C31 -44.00(17) . . . . ?
C34 Co3 C32 C31 81.23(13) . . . . ?
P1 Co3 C32 C31 65.3(3) . . . . ?
P2 Co3 C32 C31 170.85(10) . . . . ?
C31 Co3 C32 C33 -119.11(18) . . . . ?
B8 Co3 C32 C33 154.01(13) . . . . ?
B7 Co3 C32 C33 103.15(13) . . . . ?
C30 Co3 C32 C33 -80.58(13) . . . . ?
B4 Co3 C32 C33 -163.11(12) . . . . ?
C34 Co3 C32 C33 -37.88(12) . . . . ?
P1 Co3 C32 C33 -53.8(3) . . . . ?
P2 Co3 C32 C33 51.75(14) . . . . ?
C31 C32 C33 C34 3.6(2) . . . . ?
Co3 C32 C33 C34 63.59(14) . . . . ?
C31 C32 C33 Co3 -60.04(14) . . . . ?
C31 Co3 C33 C32 37.83(13) . . . . ?
B8 Co3 C33 C32 -36.45(18) . . . . ?
B7 Co3 C33 C32 -83.28(13) . . . . ?
C30 Co3 C33 C32 81.41(13) . . . . ?
B4 Co3 C33 C32 61.3(3) . . . . ?
C34 Co3 C33 C32 117.48(17) . . . . ?
P1 Co3 C33 C32 164.24(10) . . . . ?
P2 Co3 C33 C32 -138.74(12) . . . . ?
C32 Co3 C33 C34 -117.48(17) . . . . ?
C31 Co3 C33 C34 -79.65(12) . . . . ?
B8 Co3 C33 C34 -153.93(12) . . . . ?
B7 Co3 C33 C34 159.24(12) . . . . ?
C30 Co3 C33 C34 -36.07(11) . . . . ?
B4 Co3 C33 C34 -56.1(4) . . . . ?
P1 Co3 C33 C34 46.75(14) . . . . ?
P2 Co3 C33 C34 103.77(11) . . . . ?
C32 C33 C34 C35 178.4(2) . . . . ?
Co3 C33 C34 C35 -121.5(2) . . . . ?
C32 C33 C34 C30 -2.8(2) . . . . ?
Co3 C33 C34 C30 57.33(14) . . . . ?
C32 C33 C34 Co3 -60.10(14) . . . . ?
C38 C30 C34 C33 -177.27(18) . . . . ?
C31 C30 C34 C33 1.0(2) . . . . ?
Co3 C30 C34 C33 -55.76(13) . . . . ?
C38 C30 C34 C35 1.7(3) . . . . ?
C31 C30 C34 C35 179.97(17) . . . . ?
Co3 C30 C34 C35 123.23(17) . . . . ?
C38 C30 C34 Co3 -121.52(18) . . . . ?
C31 C30 C34 Co3 56.74(13) . . . . ?
C32 Co3 C34 C33 38.95(12) . . . . ?
C31 Co3 C34 C33 83.42(13) . . . . ?
B8 Co3 C34 C33 77.3(3) . . . . ?
B7 Co3 C34 C33 -31.35(17) . . . . ?
C30 Co3 C34 C33 120.93(17) . . . . ?
B4 Co3 C34 C33 164.00(12) . . . . ?
P1 Co3 C34 C33 -145.20(11) . . . . ?
P2 Co3 C34 C33 -82.13(12) . . . . ?
C32 Co3 C34 C35 165.6(2) . . . . ?
C31 Co3 C34 C35 -149.96(19) . . . . ?
C33 Co3 C34 C35 126.6(2) . . . . ?
B8 Co3 C34 C35 -156.1(2) . . . . ?
B7 Co3 C34 C35 95.27(19) . . . . ?
C30 Co3 C34 C35 -112.5(2) . . . . ?
B4 Co3 C34 C35 -69.4(2) . . . . ?
P1 Co3 C34 C35 -18.58(17) . . . . ?
P2 Co3 C34 C35 44.49(17) . . . . ?
C32 Co3 C34 C30 -81.98(13) . . . . ?
C31 Co3 C34 C30 -37.50(12) . . . . ?
C33 Co3 C34 C30 -120.93(17) . . . . ?
B8 Co3 C34 C30 -43.7(3) . . . . ?
B7 Co3 C34 C30 -152.28(13) . . . . ?
B4 Co3 C34 C30 43.07(15) . . . . ?
P1 Co3 C34 C30 93.87(10) . . . . ?
P2 Co3 C34 C30 156.94(10) . . . . ?
C33 C34 C35 C36 178.7(2) . . . . ?
C30 C34 C35 C36 0.0(3) . . . . ?
Co3 C34 C35 C36 86.3(2) . . . . ?
C34 C35 C36 C37 -1.7(3) . . . . ?
C35 C36 C37 C38 1.7(3) . . . . ?
C36 C37 C38 C30 0.1(3) . . . . ?
C31 C30 C38 C37 -179.5(2) . . . . ?
C34 C30 C38 C37 -1.7(3) . . . . ?
Co3 C30 C38 C37 -89.9(2) . . . . ?
